data_4060073
loop_
_publ_author_name
'Jens Langer'
'Helmar G\"orls'
'Reinald Fischer'
'Dirk Walther'

_publ_section_title
;
 Organometallic Nickelamacrocycles of the Type [(R2R'P)Ni(C2H4COO)]n:
 Synthesis and Self-Assembly to Form Different Molecular Architectures
 Tuned by the Phosphine
;
_journal_name_full Organometallics
_journal_page_first 272
_journal_page_last 279
_journal_paper_doi 10.1021/om040111x
_journal_volume 24
_journal_year 2005
_chemical_formula_moiety 'C54 H114 Ni6 O12 P6 * C3 H7 N O'
_chemical_formula_sum 'C57 H121 N Ni6 O13 P6'
_chemical_formula_weight 1566.63
_chemical_name_systematic
; 
 ? 
;
_space_group_IT_number 2
_symmetry_cell_setting triclinic
_symmetry_space_group_name_Hall '-P 1'
_symmetry_space_group_name_H-M 'P -1'
_atom_sites_solution_hydrogens geom
_atom_sites_solution_primary direct
_atom_sites_solution_secondary difmap
_audit_creation_method SHELXL-97
_cell_angle_alpha 98.279(2)
_cell_angle_beta 104.586(2)
_cell_angle_gamma 93.720(2)
_cell_formula_units_Z 2
_cell_length_a 15.0676(5)
_cell_length_b 16.0297(5)
_cell_length_c 16.1476(6)
_cell_measurement_temperature 183(2)
_cell_volume 3714.2(2)
_computing_cell_refinement DENZO
_computing_data_collection COLLECT
_computing_data_reduction DENZO
_computing_molecular_graphics SHELXTL/PC
_computing_publication_material SHELXL-97
_computing_structure_refinement 'SHELXL-97 (Sheldrick, 1997)'
_computing_structure_solution 'SHELXS-97 (Sheldrick, 1990)'
_diffrn_ambient_temperature 183(2)
_diffrn_measured_fraction_theta_full 0.973
_diffrn_measured_fraction_theta_max 0.973
_diffrn_measurement_device_type KappaCCD
_diffrn_measurement_method 'phi- + omega-scan'
_diffrn_radiation_monochromator graphite
_diffrn_radiation_source 'fine-focus sealed tube'
_diffrn_radiation_type MoK\a
_diffrn_radiation_wavelength 0.71073
_diffrn_reflns_av_R_equivalents 0.0522
_diffrn_reflns_av_sigmaI/netI 0.0960
_diffrn_reflns_limit_h_max 19
_diffrn_reflns_limit_h_min -18
_diffrn_reflns_limit_k_max 19
_diffrn_reflns_limit_k_min -20
_diffrn_reflns_limit_l_max 20
_diffrn_reflns_limit_l_min -19
_diffrn_reflns_number 25864
_diffrn_reflns_theta_full 27.46
_diffrn_reflns_theta_max 27.46
_diffrn_reflns_theta_min 2.64
_exptl_absorpt_coefficient_mu 1.672
_exptl_absorpt_correction_type none
_exptl_crystal_colour green
_exptl_crystal_density_diffrn 1.401
_exptl_crystal_density_method 'not measured'
_exptl_crystal_description prism
_exptl_crystal_F_000 1664
_exptl_crystal_size_max 0.03
_exptl_crystal_size_mid 0.03
_exptl_crystal_size_min 0.03
_refine_diff_density_max 1.341
_refine_diff_density_min -0.677
_refine_diff_density_rms 0.116
_refine_ls_extinction_method none
_refine_ls_goodness_of_fit_ref 1.037
_refine_ls_hydrogen_treatment mixed
_refine_ls_matrix_type full
_refine_ls_number_parameters 761
_refine_ls_number_reflns 16553
_refine_ls_number_restraints 0
_refine_ls_restrained_S_all 1.037
_refine_ls_R_factor_all 0.1118
_refine_ls_R_factor_gt 0.0627
_refine_ls_shift/su_max 0.032
_refine_ls_shift/su_mean 0.000
_refine_ls_structure_factor_coef Fsqd
_refine_ls_weighting_details 'calc w=1/[\s^2^(Fo^2^)+(0.0596P)^2^+6.6641P] where P=(Fo^2^+2Fc^2^)/3'
_refine_ls_weighting_scheme calc
_refine_ls_wR_factor_gt 0.1373
_refine_ls_wR_factor_ref 0.1653
_reflns_number_gt 10794
_reflns_number_total 16553
_reflns_threshold_expression >2sigma(I)
_cod_depositor_comments
;
The following automatic conversions were performed:
'_exptl_absorpt_correction_type' value 'NONE' changed to 'none' according
to '/home/saulius/struct/CIF-dictionaries/cif_core.dic' dictionary named
'cif_core.dic' version 2.4.1 from 2010-06-29.

Automatic conversion script
Id: cif_fix_enum 1527 2010-12-29 10:47:43Z saulius 
;
_cod_original_sg_symbol_H-M P-1
_cod_database_code 4060073

loop_
_symmetry_equiv_pos_as_xyz
'x, y, z'
'-x, -y, -z'

loop_
_atom_site_label
_atom_site_type_symbol
_atom_site_fract_x
_atom_site_fract_y
_atom_site_fract_z
_atom_site_U_iso_or_equiv
_atom_site_adp_type
_atom_site_occupancy
_atom_site_symmetry_multiplicity
_atom_site_calc_flag
_atom_site_refinement_flags
_atom_site_disorder_assembly
_atom_site_disorder_group
NiA Ni 0.42268(4) 0.67056(4) 0.48016(4) 0.03069(15) Uani 1 1 d . . .
P1A P 0.40592(9) 0.58699(8) 0.36161(9) 0.0329(3) Uani 1 1 d . . .
O1A O 0.4237(2) 0.7571(2) 0.5765(2) 0.0334(8) Uani 1 1 d . . .
O2A O 0.3336(2) 0.8432(2) 0.6305(2) 0.0374(8) Uani 1 1 d . . .
C1A C 0.2912(4) 0.6629(4) 0.4566(4) 0.0409(13) Uani 1 1 d . . .
H1AA H 0.2625 0.6525 0.3932 0.049 Uiso 1 1 calc R . .
H1AB H 0.2682 0.6158 0.4818 0.049 Uiso 1 1 calc R . .
C2A C 0.2679(4) 0.7471(4) 0.4980(4) 0.0424(13) Uani 1 1 d . . .
H2AA H 0.2567 0.7860 0.4550 0.051 Uiso 1 1 calc R . .
H2AB H 0.2110 0.7380 0.5171 0.051 Uiso 1 1 calc R . .
C3A C 0.3467(4) 0.7861(3) 0.5751(3) 0.0349(11) Uani 1 1 d . . .
C4A C 0.5120(4) 0.5553(3) 0.3357(4) 0.0381(12) Uani 1 1 d . . .
H4AA H 0.4961 0.5266 0.2745 0.046 Uiso 1 1 calc R . .
H4AB H 0.5539 0.6070 0.3408 0.046 Uiso 1 1 calc R . .
C5A C 0.5634(4) 0.4964(4) 0.3929(4) 0.0492(15) Uani 1 1 d . . .
H5AA H 0.6204 0.4850 0.3766 0.074 Uiso 1 1 calc R . .
H5AB H 0.5243 0.4430 0.3849 0.074 Uiso 1 1 calc R . .
H5AC H 0.5784 0.5235 0.4538 0.074 Uiso 1 1 calc R . .
C6A C 0.3531(4) 0.6375(3) 0.2687(4) 0.0403(12) Uani 1 1 d . . .
H6AA H 0.3627 0.6050 0.2152 0.048 Uiso 1 1 calc R . .
H6AB H 0.2859 0.6357 0.2621 0.048 Uiso 1 1 calc R . .
C7A C 0.3931(4) 0.7285(4) 0.2789(4) 0.0507(15) Uani 1 1 d . . .
H7AA H 0.3657 0.7517 0.2265 0.076 Uiso 1 1 calc R . .
H7AB H 0.4600 0.7309 0.2878 0.076 Uiso 1 1 calc R . .
H7AC H 0.3793 0.7620 0.3291 0.076 Uiso 1 1 calc R . .
C8A C 0.3341(4) 0.4867(4) 0.3465(4) 0.0434(13) Uani 1 1 d . . .
H8AA H 0.3669 0.4514 0.3874 0.052 Uiso 1 1 calc R . .
H8AB H 0.2765 0.4990 0.3626 0.052 Uiso 1 1 calc R . .
C9A C 0.3084(5) 0.4350(4) 0.2555(4) 0.0622(18) Uani 1 1 d . . .
H9AA H 0.2777 0.3794 0.2561 0.093 Uiso 1 1 calc R . .
H9AB H 0.3644 0.4275 0.2360 0.093 Uiso 1 1 calc R . .
H9AC H 0.2667 0.4649 0.2158 0.093 Uiso 1 1 calc R . .
NiB Ni 0.69344(4) 0.83741(4) 0.43093(4) 0.03017(15) Uani 1 1 d . . .
P1B P 0.81142(9) 0.90731(8) 0.41366(9) 0.0315(3) Uani 1 1 d . . .
O1B O 0.5912(2) 0.7695(2) 0.4474(2) 0.0338(8) Uani 1 1 d . . .
O2B O 0.5555(2) 0.6740(2) 0.5246(2) 0.0342(8) Uani 1 1 d . . .
C1B C 0.7595(4) 0.8141(4) 0.5421(4) 0.0417(13) Uani 1 1 d . . .
H1BA H 0.8256 0.8109 0.5449 0.050 Uiso 1 1 calc R . .
H1BB H 0.7544 0.8589 0.5893 0.050 Uiso 1 1 calc R . .
C2B C 0.7142(4) 0.7289(4) 0.5503(4) 0.0387(12) Uani 1 1 d . . .
H2BA H 0.7425 0.6821 0.5229 0.046 Uiso 1 1 calc R . .
H2BB H 0.7231 0.7242 0.6122 0.046 Uiso 1 1 calc R . .
C3B C 0.6126(3) 0.7231(3) 0.5055(3) 0.0321(11) Uani 1 1 d . . .
C4B C 0.9277(3) 0.8823(3) 0.4630(4) 0.0369(12) Uani 1 1 d . . .
H4BA H 0.9724 0.9218 0.4482 0.044 Uiso 1 1 calc R . .
H4BB H 0.9383 0.8935 0.5269 0.044 Uiso 1 1 calc R . .
C5B C 0.9485(4) 0.7918(4) 0.4368(4) 0.0468(14) Uani 1 1 d . . .
H5BA H 1.0118 0.7850 0.4677 0.070 Uiso 1 1 calc R . .
H5BB H 0.9418 0.7806 0.3741 0.070 Uiso 1 1 calc R . .
H5BC H 0.9054 0.7518 0.4517 0.070 Uiso 1 1 calc R . .
C6B C 0.8233(4) 1.0215(3) 0.4537(4) 0.0390(12) Uani 1 1 d . . .
H6BA H 0.8797 1.0481 0.4432 0.047 Uiso 1 1 calc R . .
H6BB H 0.7699 1.0464 0.4206 0.047 Uiso 1 1 calc R . .
C7B C 0.8288(4) 1.0419(4) 0.5497(4) 0.0512(15) Uani 1 1 d . . .
H7BA H 0.8385 1.1035 0.5683 0.077 Uiso 1 1 calc R . .
H7BB H 0.8803 1.0158 0.5828 0.077 Uiso 1 1 calc R . .
H7BC H 0.7711 1.0195 0.5599 0.077 Uiso 1 1 calc R . .
C8B C 0.8082(4) 0.9006(4) 0.2988(4) 0.0455(14) Uani 1 1 d . . .
H8BA H 0.7954 0.8400 0.2720 0.055 Uiso 1 1 calc R . .
H8BB H 0.7551 0.9294 0.2711 0.055 Uiso 1 1 calc R . .
C9B C 0.8918(5) 0.9365(4) 0.2759(4) 0.0570(17) Uani 1 1 d . . .
H9BA H 0.8769 0.9376 0.2134 0.086 Uiso 1 1 calc R . .
H9BB H 0.9421 0.9012 0.2915 0.086 Uiso 1 1 calc R . .
H9BC H 0.9109 0.9944 0.3077 0.086 Uiso 1 1 calc R . .
NiC Ni 0.57276(4) 1.08244(4) 0.27798(4) 0.03317(16) Uani 1 1 d . . .
P1C P 0.52667(11) 1.17283(11) 0.19764(11) 0.0462(4) Uani 1 1 d . . .
O1C O 0.6128(2) 0.9907(2) 0.3382(2) 0.0363(8) Uani 1 1 d . . .
O2C O 0.6106(2) 0.8501(2) 0.3202(2) 0.0358(8) Uani 1 1 d . . .
C1C C 0.4852(5) 0.9962(4) 0.1983(4) 0.0550(17) Uani 1 1 d . . .
H1AC H 0.4243 0.9975 0.2109 0.066 Uiso 1 1 calc R . .
H1AD H 0.4781 1.0063 0.1380 0.066 Uiso 1 1 calc R . .
C2C C 0.5189(5) 0.9144(4) 0.2081(5) 0.0632(19) Uani 1 1 d . . .
H2CA H 0.5508 0.8974 0.1626 0.076 Uiso 1 1 calc R . .
H2CB H 0.4661 0.8713 0.2002 0.076 Uiso 1 1 calc R . .
C3C C 0.5840(4) 0.9172(3) 0.2954(3) 0.0356(11) Uani 1 1 d . . .
C4C C 0.5342(7) 1.1390(6) 0.0819(5) 0.095(3) Uani 1 1 d . . .
H4CA H 0.4822 1.0957 0.0508 0.114 Uiso 1 1 calc R . .
H4CB H 0.5288 1.1885 0.0514 0.114 Uiso 1 1 calc R . .
C5C C 0.6266(9) 1.1022(8) 0.0802(8) 0.129(4) Uiso 1 1 d . . .
H5CA H 0.6260 1.0804 0.0201 0.193 Uiso 1 1 calc R . .
H5CB H 0.6344 1.0560 0.1142 0.193 Uiso 1 1 calc R . .
H5CC H 0.6779 1.1469 0.1051 0.193 Uiso 1 1 calc R . .
C6C C 0.4055(6) 1.1866(6) 0.1770(6) 0.080(2) Uani 1 1 d . . .
H6CA H 0.3936 1.2359 0.1468 0.095 Uiso 1 1 calc R . .
H6CB H 0.3696 1.1359 0.1376 0.095 Uiso 1 1 calc R . .
C7C C 0.3723(6) 1.1998(6) 0.2551(5) 0.091(3) Uani 1 1 d . . .
H7CA H 0.3073 1.2102 0.2392 0.137 Uiso 1 1 calc R . .
H7CB H 0.4087 1.2488 0.2955 0.137 Uiso 1 1 calc R . .
H7CC H 0.3786 1.1492 0.2828 0.137 Uiso 1 1 calc R . .
C8C C 0.5948(5) 1.2763(4) 0.2310(5) 0.0603(18) Uani 1 1 d . . .
H8CA H 0.5901 1.2997 0.2898 0.072 Uiso 1 1 calc R . .
H8CB H 0.6601 1.2672 0.2361 0.072 Uiso 1 1 calc R . .
C9C C 0.5705(7) 1.3436(4) 0.1737(5) 0.075(2) Uani 1 1 d . . .
H9CA H 0.6040 1.3984 0.2040 0.113 Uiso 1 1 calc R . .
H9CB H 0.5040 1.3479 0.1606 0.113 Uiso 1 1 calc R . .
H9CC H 0.5879 1.3276 0.1195 0.113 Uiso 1 1 calc R . .
NiD Ni 1.11172(4) 0.78781(4) 0.01757(4) 0.03324(16) Uani 1 1 d . . .
P1D P 1.14390(10) 0.89611(9) 0.11628(10) 0.0379(3) Uani 1 1 d . . .
O1D O 1.0962(2) 0.6915(2) -0.0730(2) 0.0370(8) Uani 1 1 d . . .
O2D O 1.1745(3) 0.6029(2) -0.1386(3) 0.0469(10) Uani 1 1 d . . .
C1D C 1.2381(4) 0.7669(5) 0.0491(5) 0.066(2) Uani 1 1 d . . .
H1DA H 1.2776 0.8174 0.0456 0.079 Uiso 1 1 calc R . .
H1DB H 1.2553 0.7563 0.1097 0.079 Uiso 1 1 calc R . .
C2D C 1.2534(5) 0.6954(6) -0.0072(6) 0.093(3) Uani 1 1 d . . .
H2DA H 1.2741 0.6506 0.0273 0.111 Uiso 1 1 calc R . .
H2DB H 1.3034 0.7123 -0.0331 0.111 Uiso 1 1 calc R . .
C3D C 1.1695(4) 0.6602(4) -0.0783(4) 0.0437(13) Uani 1 1 d . . .
C4D C 1.0456(4) 0.9543(4) 0.1249(4) 0.0448(14) Uani 1 1 d . . .
H4DA H 1.0137 0.9640 0.0661 0.054 Uiso 1 1 calc R . .
H4DB H 1.0021 0.9176 0.1442 0.054 Uiso 1 1 calc R . .
C5D C 1.0655(5) 1.0389(4) 0.1850(6) 0.072(2) Uani 1 1 d . . .
H5DA H 1.0075 1.0635 0.1845 0.107 Uiso 1 1 calc R . .
H5DB H 1.1062 1.0774 0.1654 0.107 Uiso 1 1 calc R . .
H5DC H 1.0956 1.0307 0.2441 0.107 Uiso 1 1 calc R . .
C6D C 1.1953(4) 0.8763(4) 0.2259(4) 0.0499(15) Uani 1 1 d . . .
H6DA H 1.2602 0.8652 0.2313 0.060 Uiso 1 1 calc R . .
H6DB H 1.1952 0.9276 0.2681 0.060 Uiso 1 1 calc R . .
C7D C 1.1434(5) 0.8006(4) 0.2484(4) 0.0612(18) Uani 1 1 d . . .
H7DA H 1.1726 0.7933 0.3081 0.092 Uiso 1 1 calc R . .
H7DB H 1.1455 0.7491 0.2084 0.092 Uiso 1 1 calc R . .
H7DC H 1.0791 0.8112 0.2432 0.092 Uiso 1 1 calc R . .
C8D C 1.2275(4) 0.9759(4) 0.1005(4) 0.0511(15) Uani 1 1 d . . .
H8DA H 1.2360 1.0260 0.1465 0.061 Uiso 1 1 calc R . .
H8DB H 1.2876 0.9525 0.1065 0.061 Uiso 1 1 calc R . .
C9D C 1.1981(5) 1.0037(5) 0.0123(5) 0.0655(19) Uani 1 1 d . . .
H9DA H 1.2467 1.0440 0.0060 0.098 Uiso 1 1 calc R . .
H9DB H 1.1410 1.0309 0.0076 0.098 Uiso 1 1 calc R . .
H9DC H 1.1876 0.9541 -0.0336 0.098 Uiso 1 1 calc R . .
NiE Ni 0.82987(4) 0.71066(4) 0.11394(4) 0.03261(16) Uani 1 1 d . . .
P1E P 0.70662(10) 0.64398(9) 0.12486(10) 0.0382(3) Uani 1 1 d . B .
O1E O 0.9356(2) 0.7573(2) 0.0831(2) 0.0361(8) Uani 1 1 d . . .
O2E O 0.9809(2) 0.7986(2) -0.0275(2) 0.0355(8) Uani 1 1 d . . .
C1E C 0.7583(4) 0.7553(4) 0.0170(4) 0.0413(13) Uani 1 1 d . . .
H1EA H 0.7012 0.7171 -0.0122 0.050 Uiso 1 1 calc R . .
H1EB H 0.7411 0.8120 0.0365 0.050 Uiso 1 1 calc R . .
C2E C 0.8200(4) 0.7613(4) -0.0451(4) 0.0403(12) Uani 1 1 d . . .
H2EA H 0.8087 0.7086 -0.0882 0.048 Uiso 1 1 calc R . .
H2EB H 0.8054 0.8093 -0.0767 0.048 Uiso 1 1 calc R . .
C3E C 0.9197(3) 0.7743(3) 0.0066(3) 0.0324(11) Uani 1 1 d . . .
C4E C 0.6085(4) 0.7061(4) 0.1215(4) 0.0514(15) Uani 1 1 d . . .
H4EA H 0.6223 0.7471 0.1763 0.062 Uiso 1 1 calc R . .
H4EB H 0.6037 0.7393 0.0737 0.062 Uiso 1 1 calc R . .
C5E C 0.5145(4) 0.6571(6) 0.1092(5) 0.078(2) Uani 1 1 d . . .
H5EA H 0.4678 0.6969 0.1089 0.117 Uiso 1 1 calc R . .
H5EB H 0.5172 0.6250 0.1569 0.117 Uiso 1 1 calc R . .
H5EC H 0.4982 0.6178 0.0540 0.117 Uiso 1 1 calc R . .
C6E C 0.7109(4) 0.5920(4) 0.2187(4) 0.0499(15) Uani 1 1 d . . .
H6EA H 0.6499 0.5605 0.2109 0.060 Uiso 1 1 calc R . .
H6EB H 0.7564 0.5499 0.2201 0.060 Uiso 1 1 calc R . .
C7E C 0.7360(5) 0.6499(5) 0.3050(4) 0.0630(18) Uani 1 1 d . . .
H7EA H 0.7371 0.6163 0.3513 0.095 Uiso 1 1 calc R . .
H7EB H 0.6902 0.6906 0.3055 0.095 Uiso 1 1 calc R . .
H7EC H 0.7970 0.6806 0.3144 0.095 Uiso 1 1 calc R . .
C8E C 0.6669(7) 0.5521(6) 0.0404(6) 0.118(5) Uani 1 1 d . . .
H8EA H 0.7087 0.5086 0.0574 0.141 Uiso 1 1 calc R A 1
H8EB H 0.6058 0.5306 0.0456 0.141 Uiso 1 1 calc R A 1
C9E C 0.6575(8) 0.5504(7) -0.0438(7) 0.057(4) Uiso 0.625(19) 1 d P B 1
H9E1 H 0.7169 0.5694 -0.0531 0.086 Uiso 0.625(19) 1 calc PR B 1
H9E2 H 0.6117 0.5881 -0.0657 0.086 Uiso 0.625(19) 1 calc PR B 1
H9E3 H 0.6371 0.4924 -0.0748 0.086 Uiso 0.625(19) 1 calc PR B 1
C9EA C 0.7087(14) 0.5159(12) -0.0136(12) 0.056(6) Uiso 0.375(19) 1 d P B 2
H9E4 H 0.6669 0.4697 -0.0537 0.084 Uiso 0.375(19) 1 calc PR B 2
H9E5 H 0.7634 0.4930 0.0185 0.084 Uiso 0.375(19) 1 calc PR B 2
H9E6 H 0.7274 0.5576 -0.0465 0.084 Uiso 0.375(19) 1 calc PR B 2
NiF Ni 0.93316(5) 0.45237(4) 0.22705(4) 0.03334(16) Uani 1 1 d . . .
P1F P 0.95470(10) 0.35541(9) 0.30328(9) 0.0357(3) Uani 1 1 d . . .
O1F O 0.9089(3) 0.5533(2) 0.1774(2) 0.0378(8) Uani 1 1 d . . .
O2F O 0.9160(2) 0.6916(2) 0.2197(2) 0.0381(8) Uani 1 1 d . . .
C1F C 1.0390(4) 0.5203(3) 0.3052(4) 0.0407(12) Uani 1 1 d . . .
H1FA H 1.0541 0.5010 0.3622 0.049 Uiso 1 1 calc R . .
H1FB H 1.0932 0.5173 0.2811 0.049 Uiso 1 1 calc R . .
C2F C 1.0112(4) 0.6104(3) 0.3141(4) 0.0413(13) Uani 1 1 d . . .
H2FA H 0.9839 0.6213 0.3639 0.050 Uiso 1 1 calc R . .
H2FB H 1.0663 0.6517 0.3249 0.050 Uiso 1 1 calc R . .
C3F C 0.9413(4) 0.6209(3) 0.2310(3) 0.0339(11) Uani 1 1 d . . .
C4F C 0.8746(4) 0.2600(4) 0.2600(4) 0.0507(15) Uani 1 1 d . . .
H4FA H 0.8112 0.2768 0.2512 0.061 Uiso 1 1 calc R . .
H4FB H 0.8820 0.2373 0.2021 0.061 Uiso 1 1 calc R . .
C5F C 0.8820(5) 0.1874(4) 0.3130(5) 0.0630(19) Uani 1 1 d . . .
H5FA H 0.8333 0.1414 0.2835 0.095 Uiso 1 1 calc R . .
H5FB H 0.8750 0.2082 0.3709 0.095 Uiso 1 1 calc R . .
H5FC H 0.9424 0.1662 0.3184 0.095 Uiso 1 1 calc R . .
C6F C 1.0685(4) 0.3171(4) 0.3248(4) 0.0416(13) Uani 1 1 d . . .
H6FA H 1.1157 0.3648 0.3558 0.050 Uiso 1 1 calc R . .
H6FB H 1.0707 0.2738 0.3631 0.050 Uiso 1 1 calc R . .
C7F C 1.0911(4) 0.2791(5) 0.2422(4) 0.0589(18) Uani 1 1 d . . .
H7FA H 1.1510 0.2565 0.2567 0.088 Uiso 1 1 calc R . .
H7FB H 1.0937 0.3229 0.2061 0.088 Uiso 1 1 calc R . .
H7FC H 1.0433 0.2332 0.2103 0.088 Uiso 1 1 calc R . .
C8F C 0.9386(5) 0.3895(4) 0.4114(4) 0.0528(16) Uani 1 1 d . . .
H8FA H 0.9345 0.3392 0.4399 0.063 Uiso 1 1 calc R . .
H8FB H 0.9932 0.4279 0.4468 0.063 Uiso 1 1 calc R . .
C9F C 0.8539(5) 0.4341(5) 0.4093(5) 0.069(2) Uani 1 1 d . . .
H9FA H 0.8489 0.4506 0.4687 0.104 Uiso 1 1 calc R . .
H9FB H 0.7994 0.3961 0.3754 0.104 Uiso 1 1 calc R . .
H9FC H 0.8582 0.4848 0.3826 0.104 Uiso 1 1 calc R . .
O1DM O 1.3528(7) 1.0238(7) 0.3483(7) 0.071(3) Uiso 0.50 1 d P C -1
C1DM C 1.4215(9) 1.0542(9) 0.4067(8) 0.052(3) Uiso 0.50 1 d P C -1
H1DC H 1.4436 1.1114 0.4082 0.063 Uiso 0.50 1 calc PR C -1
N1DM N 1.4676(7) 1.0144(7) 0.4680(7) 0.049(2) Uiso 0.50 1 d P C -1
C2DM C 1.4467(6) 0.9344(6) 0.4671(6) 0.080(2) Uani 1 1 d . C -1
H2DC H 1.5029 0.9056 0.4755 0.121 Uiso 1 1 calc R C -1
H2DD H 1.4038 0.9096 0.4113 0.121 Uiso 1 1 calc R C -1
H2DE H 1.4177 0.9278 0.5140 0.121 Uiso 1 1 calc R C -1
O2DM O 0.1469(7) 0.5859(6) 0.1529(6) 0.063(2) Uiso 0.50 1 d P D -2
C3DM C 0.0770(8) 0.5880(8) 0.0945(8) 0.045(3) Uiso 0.50 1 d P D -2
H3DA H 0.0504 0.6400 0.0921 0.054 Uiso 0.50 1 calc PR D -2
N2DM N 0.0374(7) 0.5221(7) 0.0353(7) 0.044(2) Uiso 0.50 1 d P D -2
C4DM C -0.0603(8) 0.5446(8) -0.0307(6) 0.118(4) Uani 1 1 d . D -2
H4DC H -0.0984 0.4917 -0.0605 0.176 Uiso 1 1 calc R D -2
H4DD H -0.0451 0.5765 -0.0736 0.176 Uiso 1 1 calc R D -2
H4DE H -0.0942 0.5787 0.0036 0.176 Uiso 1 1 calc R D -2

loop_
_atom_site_aniso_label
_atom_site_aniso_U_11
_atom_site_aniso_U_22
_atom_site_aniso_U_33
_atom_site_aniso_U_23
_atom_site_aniso_U_13
_atom_site_aniso_U_12
NiA 0.0269(3) 0.0329(3) 0.0312(3) 0.0053(3) 0.0067(3) -0.0003(2)
P1A 0.0328(7) 0.0322(7) 0.0337(7) 0.0066(5) 0.0088(6) 0.0011(5)
O1A 0.0258(17) 0.0354(19) 0.0340(19) -0.0012(15) 0.0031(14) 0.0013(14)
O2A 0.0321(18) 0.0364(19) 0.039(2) 0.0022(16) 0.0023(16) 0.0085(15)
C1A 0.034(3) 0.045(3) 0.041(3) -0.002(2) 0.012(2) -0.002(2)
C2A 0.028(3) 0.048(3) 0.043(3) -0.001(3) -0.001(2) 0.009(2)
C3A 0.033(3) 0.031(3) 0.038(3) 0.007(2) 0.006(2) 0.002(2)
C4A 0.041(3) 0.037(3) 0.041(3) 0.012(2) 0.016(2) 0.009(2)
C5A 0.047(3) 0.056(4) 0.050(4) 0.017(3) 0.014(3) 0.019(3)
C6A 0.039(3) 0.043(3) 0.035(3) 0.007(2) 0.002(2) 0.004(2)
C7A 0.053(4) 0.044(3) 0.049(4) 0.020(3) -0.002(3) 0.002(3)
C8A 0.044(3) 0.038(3) 0.046(3) 0.007(2) 0.010(3) -0.005(2)
C9A 0.076(5) 0.050(4) 0.054(4) 0.000(3) 0.014(4) -0.011(3)
NiB 0.0258(3) 0.0313(3) 0.0323(3) 0.0088(3) 0.0042(3) 0.0013(2)
P1B 0.0264(6) 0.0311(7) 0.0360(7) 0.0064(5) 0.0064(5) 0.0013(5)
O1B 0.0268(17) 0.0392(19) 0.0338(19) 0.0145(16) 0.0014(14) -0.0005(15)
O2B 0.0294(18) 0.0394(19) 0.0341(19) 0.0114(15) 0.0067(15) 0.0015(15)
C1B 0.028(3) 0.056(3) 0.038(3) 0.017(3) 0.001(2) -0.005(2)
C2B 0.033(3) 0.048(3) 0.037(3) 0.020(2) 0.006(2) 0.007(2)
C3B 0.030(2) 0.034(3) 0.030(3) 0.002(2) 0.005(2) 0.004(2)
C4B 0.025(2) 0.037(3) 0.044(3) 0.006(2) 0.003(2) 0.001(2)
C5B 0.042(3) 0.039(3) 0.057(4) 0.005(3) 0.007(3) 0.013(2)
C6B 0.030(3) 0.033(3) 0.052(3) 0.005(2) 0.008(2) 0.002(2)
C7B 0.043(3) 0.048(3) 0.059(4) -0.004(3) 0.014(3) 0.007(3)
C8B 0.044(3) 0.055(4) 0.040(3) 0.011(3) 0.014(3) 0.001(3)
C9B 0.057(4) 0.065(4) 0.056(4) 0.012(3) 0.029(3) -0.002(3)
NiC 0.0295(3) 0.0329(3) 0.0340(4) 0.0060(3) 0.0019(3) 0.0058(3)
P1C 0.0395(8) 0.0514(9) 0.0484(9) 0.0222(7) 0.0048(7) 0.0063(7)
O1C 0.0356(19) 0.0344(19) 0.035(2) 0.0070(16) 0.0003(16) 0.0093(15)
O2C 0.0327(18) 0.0354(19) 0.036(2) 0.0143(16) -0.0014(15) 0.0002(15)
C1C 0.056(4) 0.043(3) 0.050(4) 0.009(3) -0.016(3) -0.002(3)
C2C 0.073(5) 0.041(3) 0.057(4) 0.018(3) -0.019(3) -0.006(3)
C3C 0.035(3) 0.039(3) 0.032(3) 0.008(2) 0.006(2) -0.001(2)
C4C 0.130(8) 0.070(5) 0.063(5) 0.030(4) -0.017(5) -0.023(5)
C6C 0.065(5) 0.073(5) 0.095(6) 0.030(5) 0.001(4) 0.013(4)
C7C 0.080(6) 0.122(8) 0.073(5) 0.007(5) 0.011(4) 0.069(6)
C8C 0.075(5) 0.038(3) 0.062(4) 0.015(3) 0.007(4) 0.002(3)
C9C 0.118(7) 0.047(4) 0.074(5) 0.027(4) 0.036(5) 0.018(4)
NiD 0.0272(3) 0.0374(4) 0.0325(4) 0.0041(3) 0.0048(3) -0.0003(3)
P1D 0.0337(7) 0.0363(7) 0.0406(8) 0.0020(6) 0.0081(6) -0.0019(6)
O1D 0.0312(18) 0.042(2) 0.034(2) 0.0009(16) 0.0040(15) 0.0051(16)
O2D 0.043(2) 0.039(2) 0.048(2) -0.0030(18) -0.0034(18) 0.0110(17)
C1D 0.031(3) 0.080(5) 0.066(4) -0.028(4) -0.004(3) 0.010(3)
C2D 0.046(4) 0.103(6) 0.090(6) -0.045(5) -0.028(4) 0.037(4)
C3D 0.035(3) 0.041(3) 0.048(3) 0.004(3) -0.002(2) 0.007(2)
C4D 0.044(3) 0.036(3) 0.054(4) 0.002(3) 0.018(3) 0.002(2)
C5D 0.075(5) 0.041(4) 0.103(6) -0.009(4) 0.044(5) 0.000(3)
C6D 0.048(3) 0.055(4) 0.039(3) -0.003(3) 0.004(3) 0.003(3)
C7D 0.078(5) 0.059(4) 0.041(4) 0.011(3) 0.005(3) 0.005(4)
C8D 0.044(3) 0.038(3) 0.068(4) 0.000(3) 0.017(3) -0.008(3)
C9D 0.060(4) 0.056(4) 0.087(5) 0.024(4) 0.025(4) -0.001(3)
NiE 0.0292(3) 0.0294(3) 0.0409(4) 0.0111(3) 0.0093(3) 0.0034(3)
P1E 0.0370(7) 0.0347(7) 0.0430(8) 0.0006(6) 0.0161(6) -0.0048(6)
O1E 0.0263(17) 0.043(2) 0.040(2) 0.0150(17) 0.0065(15) 0.0043(15)
O2E 0.0309(18) 0.040(2) 0.0345(19) 0.0092(16) 0.0060(15) 0.0033(15)
C1E 0.026(2) 0.047(3) 0.056(4) 0.020(3) 0.011(2) 0.006(2)
C2E 0.031(3) 0.050(3) 0.042(3) 0.018(3) 0.005(2) 0.007(2)
C3E 0.030(3) 0.029(2) 0.038(3) 0.008(2) 0.007(2) 0.004(2)
C4E 0.033(3) 0.073(4) 0.050(4) 0.018(3) 0.008(3) 0.008(3)
C5E 0.033(3) 0.131(7) 0.068(5) 0.014(5) 0.017(3) -0.008(4)
C6E 0.051(3) 0.038(3) 0.077(4) 0.024(3) 0.036(3) 0.009(3)
C7E 0.057(4) 0.083(5) 0.055(4) 0.019(4) 0.023(3) -0.003(4)
C8E 0.134(8) 0.098(7) 0.118(8) -0.068(6) 0.098(7) -0.071(6)
NiF 0.0338(3) 0.0319(3) 0.0334(4) 0.0070(3) 0.0048(3) 0.0092(3)
P1F 0.0351(7) 0.0340(7) 0.0392(8) 0.0109(6) 0.0085(6) 0.0074(6)
O1F 0.047(2) 0.0338(19) 0.0323(19) 0.0099(16) 0.0051(16) 0.0129(16)
O2F 0.038(2) 0.0352(19) 0.043(2) 0.0140(16) 0.0089(17) 0.0070(16)
C1F 0.041(3) 0.038(3) 0.043(3) 0.013(2) 0.005(2) 0.008(2)
C2F 0.046(3) 0.036(3) 0.037(3) 0.008(2) 0.000(2) 0.005(2)
C3F 0.037(3) 0.031(3) 0.040(3) 0.013(2) 0.018(2) 0.008(2)
C4F 0.050(3) 0.038(3) 0.067(4) 0.010(3) 0.019(3) 0.003(3)
C5F 0.079(5) 0.043(4) 0.074(5) 0.016(3) 0.032(4) -0.003(3)
C6F 0.040(3) 0.041(3) 0.045(3) 0.015(3) 0.007(2) 0.013(2)
C7F 0.039(3) 0.075(5) 0.058(4) 0.003(3) 0.003(3) 0.025(3)
C8F 0.065(4) 0.053(4) 0.045(4) 0.010(3) 0.023(3) 0.007(3)
C9F 0.076(5) 0.083(5) 0.066(5) 0.017(4) 0.043(4) 0.023(4)
C2DM 0.076(5) 0.094(6) 0.076(6) 0.018(5) 0.024(4) 0.015(5)
C4DM 0.118(8) 0.150(11) 0.062(6) -0.014(6) 0.020(6) -0.063(8)

loop_
_atom_type_symbol
_atom_type_description
_atom_type_scat_dispersion_real
_atom_type_scat_dispersion_imag
_atom_type_scat_source
C C 0.0033 0.0016 'International Tables Vol C Tables 4.2.6.8 and 6.1.1.4'
H H 0.0000 0.0000 'International Tables Vol C Tables 4.2.6.8 and 6.1.1.4'
O O 0.0106 0.0060 'International Tables Vol C Tables 4.2.6.8 and 6.1.1.4'
P P 0.1023 0.0942 'International Tables Vol C Tables 4.2.6.8 and 6.1.1.4'
Ni Ni 0.3393 1.1124 'International Tables Vol C Tables 4.2.6.8 and 6.1.1.4'
N N 0.0061 0.0033 'International Tables Vol C Tables 4.2.6.8 and 6.1.1.4'

loop_
_geom_angle_atom_site_label_1
_geom_angle_atom_site_label_2
_geom_angle_atom_site_label_3
_geom_angle
_geom_angle_site_symmetry_1
_geom_angle_site_symmetry_3
C1A NiA O1A 85.83(18) . .
C1A NiA O2B 169.6(2) . .
O1A NiA O2B 88.48(14) . .
C1A NiA P1A 88.13(16) . .
O1A NiA P1A 170.44(12) . .
O2B NiA P1A 98.57(11) . .
C8A P1A C4A 104.0(3) . .
C8A P1A C6A 105.1(3) . .
C4A P1A C6A 102.1(3) . .
C8A P1A NiA 116.75(19) . .
C4A P1A NiA 116.44(19) . .
C6A P1A NiA 110.89(18) . .
C3A O1A NiA 115.4(3) . .
C3A O2A NiC 127.2(3) . 2_676
C2A C1A NiA 106.6(4) . .
C3A C2A C1A 109.8(4) . .
O2A C3A O1A 125.1(5) . .
O2A C3A C2A 119.9(5) . .
O1A C3A C2A 115.0(4) . .
C5A C4A P1A 114.8(4) . .
C7A C6A P1A 112.3(4) . .
C9A C8A P1A 115.9(4) . .
O1B NiB C1B 85.23(19) . .
O1B NiB O2C 86.01(15) . .
C1B NiB O2C 171.23(19) . .
O1B NiB P1B 176.94(11) . .
C1B NiB P1B 93.03(16) . .
O2C NiB P1B 95.72(11) . .
C4B P1B C8B 103.4(3) . .
C4B P1B C6B 100.3(2) . .
C8B P1B C6B 103.9(3) . .
C4B P1B NiB 120.48(19) . .
C8B P1B NiB 111.7(2) . .
C6B P1B NiB 115.01(18) . .
C3B O1B NiB 114.8(3) . .
C3B O2B NiA 124.0(3) . .
C2B C1B NiB 105.3(3) . .
C3B C2B C1B 108.3(4) . .
O2B C3B O1B 123.9(4) . .
O2B C3B C2B 120.8(5) . .
O1B C3B C2B 115.3(5) . .
C5B C4B P1B 116.2(4) . .
C7B C6B P1B 112.9(4) . .
C9B C8B P1B 118.3(4) . .
C1C NiC O1C 84.5(2) . .
C1C NiC O2A 171.4(2) . 2_676
O1C NiC O2A 86.95(15) . 2_676
C1C NiC P1C 90.0(2) . .
O1C NiC P1C 173.05(12) . .
O2A NiC P1C 98.57(12) 2_676 .
C6C P1C C8C 109.6(4) . .
C6C P1C C4C 99.8(4) . .
C8C P1C C4C 103.5(4) . .
C6C P1C NiC 115.7(3) . .
C8C P1C NiC 114.4(2) . .
C4C P1C NiC 112.2(3) . .
C3C O1C NiC 115.1(3) . .
C3C O2C NiB 128.0(3) . .
C2C C1C NiC 108.3(4) . .
C1C C2C C3C 111.4(5) . .
O2C C3C O1C 124.2(5) . .
O2C C3C C2C 120.4(5) . .
O1C C3C C2C 115.3(5) . .
C5C C4C P1C 111.4(7) . .
C7C C6C P1C 114.1(6) . .
C9C C8C P1C 118.0(5) . .
C1D NiD O1D 85.5(2) . .
C1D NiD O2E 172.8(2) . .
O1D NiD O2E 87.43(15) . .
C1D NiD P1D 88.98(19) . .
O1D NiD P1D 173.70(12) . .
O2E NiD P1D 98.02(11) . .
C8D P1D C4D 103.7(3) . .
C8D P1D C6D 103.4(3) . .
C4D P1D C6D 105.2(3) . .
C8D P1D NiD 113.4(2) . .
C4D P1D NiD 114.3(2) . .
C6D P1D NiD 115.6(2) . .
C3D O1D NiD 114.9(3) . .
C3D O2D NiF 122.4(4) . 2_765
C2D C1D NiD 110.5(4) . .
C1D C2D C3D 113.0(5) . .
O2D C3D O1D 124.0(5) . .
O2D C3D C2D 120.4(5) . .
O1D C3D C2D 115.6(5) . .
C5D C4D P1D 117.2(5) . .
C7D C6D P1D 112.5(4) . .
C9D C8D P1D 112.9(4) . .
C1E NiE O1E 85.56(19) . .
C1E NiE O2F 167.0(2) . .
O1E NiE O2F 86.48(15) . .
C1E NiE P1E 89.58(17) . .
O1E NiE P1E 169.23(12) . .
O2F NiE P1E 99.92(12) . .
C8E P1E C6E 98.6(4) . .
C8E P1E C4E 106.6(5) . .
C6E P1E C4E 103.0(3) . .
C8E P1E NiE 111.8(3) . .
C6E P1E NiE 119.2(2) . .
C4E P1E NiE 115.6(2) . .
C3E O1E NiE 115.2(3) . .
C3E O2E NiD 123.8(3) . .
C2E C1E NiE 106.1(3) . .
C3E C2E C1E 109.2(4) . .
O2E C3E O1E 124.3(5) . .
O2E C3E C2E 119.8(5) . .
O1E C3E C2E 115.8(5) . .
C5E C4E P1E 116.9(5) . .
C7E C6E P1E 115.4(4) . .
C9EA C8E C9E 46.7(9) . .
C9EA C8E P1E 129.5(10) . .
C9E C8E P1E 126.1(9) . .
C1F NiF O1F 85.4(2) . .
C1F NiF O2D 171.7(2) . 2_765
O1F NiF O2D 86.52(17) . 2_765
C1F NiF P1F 89.89(17) . .
O1F NiF P1F 168.75(11) . .
O2D NiF P1F 98.39(14) 2_765 .
C4F P1F C6F 104.5(3) . .
C4F P1F C8F 104.2(3) . .
C6F P1F C8F 104.2(3) . .
C4F P1F NiF 114.3(2) . .
C6F P1F NiF 117.0(2) . .
C8F P1F NiF 111.4(2) . .
C3F O1F NiF 113.1(3) . .
C3F O2F NiE 123.1(4) . .
C2F C1F NiF 105.0(4) . .
C3F C2F C1F 109.3(4) . .
O2F C3F O1F 123.4(5) . .
O2F C3F C2F 120.7(5) . .
O1F C3F C2F 115.8(4) . .
C5F C4F P1F 118.2(5) . .
C7F C6F P1F 112.0(4) . .
C9F C8F P1F 113.2(5) . .
O1DM C1DM N1DM 125.9(13) . .
C2DM N1DM C1DM 121.2(11) . .
O2DM C3DM N2DM 123.4(12) . .
C3DM N2DM C4DM 111.3(10) . .

loop_
_geom_bond_atom_site_label_1
_geom_bond_atom_site_label_2
_geom_bond_distance
_geom_bond_site_symmetry_2
NiA C1A 1.914(5) .
NiA O1A 1.926(3) .
NiA O2B 1.942(3) .
NiA P1A 2.1206(14) .
P1A C8A 1.828(6) .
P1A C4A 1.835(5) .
P1A C6A 1.836(6) .
O1A C3A 1.273(6) .
O2A C3A 1.247(6) .
O2A NiC 1.954(4) 2_676
C1A C2A 1.520(7) .
C2A C3A 1.512(7) .
C4A C5A 1.526(8) .
C6A C7A 1.512(8) .
C8A C9A 1.522(8) .
NiB O1B 1.923(3) .
NiB C1B 1.923(5) .
NiB O2C 1.952(3) .
NiB P1B 2.1387(14) .
P1B C4B 1.829(5) .
P1B C8B 1.831(6) .
P1B C6B 1.833(5) .
O1B C3B 1.273(6) .
O2B C3B 1.254(6) .
C1B C2B 1.525(8) .
C2B C3B 1.510(7) .
C4B C5B 1.527(7) .
C6B C7B 1.517(8) .
C8B C9B 1.503(8) .
NiC C1C 1.924(6) .
NiC O1C 1.924(4) .
NiC O2A 1.954(4) 2_676
NiC P1C 2.1174(17) .
P1C C6C 1.806(8) .
P1C C8C 1.827(7) .
P1C C4C 1.903(9) .
O1C C3C 1.266(6) .
O2C C3C 1.256(6) .
C1C C2C 1.452(9) .
C2C C3C 1.494(8) .
C4C C5C 1.553(15) .
C6C C7C 1.462(12) .
C8C C9C 1.524(9) .
NiD C1D 1.909(6) .
NiD O1D 1.925(3) .
NiD O2E 1.950(3) .
NiD P1D 2.1200(15) .
P1D C8D 1.825(6) .
P1D C4D 1.824(6) .
P1D C6D 1.827(6) .
O1D C3D 1.259(6) .
O2D C3D 1.259(7) .
O2D NiF 1.934(4) 2_765
C1D C2D 1.425(9) .
C2D C3D 1.491(8) .
C4D C5D 1.515(8) .
C6D C7D 1.536(9) .
C8D C9D 1.521(10) .
NiE C1E 1.923(6) .
NiE O1E 1.923(3) .
NiE O2F 1.944(4) .
NiE P1E 2.1410(15) .
P1E C8E 1.812(7) .
P1E C6E 1.821(6) .
P1E C4E 1.829(6) .
O1E C3E 1.272(6) .
O2E C3E 1.254(6) .
C1E C2E 1.538(8) .
C2E C3E 1.508(7) .
C4E C5E 1.528(9) .
C6E C7E 1.505(9) .
C8E C9EA 1.293(18) .
C8E C9E 1.328(14) .
NiF C1F 1.920(6) .
NiF O1F 1.922(4) .
NiF O2D 1.934(4) 2_765
NiF P1F 2.1098(16) .
P1F C4F 1.820(6) .
P1F C6F 1.827(5) .
P1F C8F 1.833(6) .
O1F C3F 1.270(6) .
O2F C3F 1.243(6) .
C1F C2F 1.526(7) .
C2F C3F 1.521(7) .
C4F C5F 1.534(9) .
C6F C7F 1.513(8) .
C8F C9F 1.498(9) .
O1DM C1DM 1.229(15) .
C1DM N1DM 1.327(16) .
N1DM C2DM 1.297(13) .
O2DM C3DM 1.230(14) .
C3DM N2DM 1.314(15) .
N2DM C4DM 1.679(15) .
